data_7043018
loop_
_publ_author_name
'Hill, Anthony'
'Ward, Jas S.'

_publ_section_title
;
 Synthetic and Structural Studies of Phosphine Coordinated Boronium Salts
;
_journal_name_full 'Dalton Trans.'
_journal_paper_doi 10.1039/C7DT01023K
_journal_year 2017
_chemical_compound_source 'Research School of Chemistry'
_chemical_formula_moiety 'C42 H44 As2 B1 P2, Br1'
_chemical_formula_sum 'C42 H44 As2 B Br P2'
_chemical_formula_weight 851.32
_space_group_IT_number 15
_symmetry_cell_setting monoclinic
_symmetry_space_group_name_Hall '-C 2yc'
_symmetry_space_group_name_H-M 'C 1 2/c 1'
_atom_sites_solution_hydrogens difmap
_atom_sites_solution_primary direct
_audit_update_record
;
2013-06-07 deposited with the CCDC.
2017-05-12 downloaded from the CCDC.
;
_cell_angle_alpha 90
_cell_angle_beta 91.950(3)
_cell_angle_gamma 90
_cell_formula_units_Z 4
_cell_length_a 27.9522(14)
_cell_length_b 13.3162(8)
_cell_length_c 10.5732(5)
_cell_measurement_reflns_used 52052
_cell_measurement_temperature 200
_cell_measurement_theta_max 25
_cell_measurement_theta_min 2.55
_cell_volume 3933.2(4)
_computing_cell_refinement 'DENZO/SCALEPACK (Otwinowski & Minor, 1997)'
_computing_data_collection 'COLLECT (Nonius, 2001).'
_computing_data_reduction 'DENZO/SCALEPACK (Otwinowski & Minor, 1997)'
_computing_molecular_graphics 'Ortep-3 for windows (Farrugia, 1997)'
_computing_publication_material 'CRYSTALS (Betteridge et al., 2003)'
_computing_structure_refinement 'CRYSTALS (Betteridge et al., 2003)'
_computing_structure_solution 'SIR92 (Altomare et al., 1994)'
_diffrn_ambient_temperature 200
_diffrn_measured_fraction_theta_full 0.999
_diffrn_measured_fraction_theta_max 0.999
_diffrn_measurement_device Area
_diffrn_measurement_device_type 'Nonius KappaCCD'
_diffrn_measurement_method \w
_diffrn_radiation_monochromator graphite
_diffrn_radiation_type 'Mo K\a'
_diffrn_radiation_wavelength 0.71073
_diffrn_reflns_av_R_equivalents 0.082
_diffrn_reflns_limit_h_max 33
_diffrn_reflns_limit_h_min -33
_diffrn_reflns_limit_k_max 15
_diffrn_reflns_limit_k_min -15
_diffrn_reflns_limit_l_max 11
_diffrn_reflns_limit_l_min -12
_diffrn_reflns_number 26436
_diffrn_reflns_theta_full 25.041
_diffrn_reflns_theta_max 25.041
_diffrn_reflns_theta_min 2.548
_diffrn_standards_number 0
_exptl_absorpt_coefficient_mu 2.825
_exptl_absorpt_correction_T_max 0.846
_exptl_absorpt_correction_T_min 0.622
_exptl_absorpt_correction_type integration
_exptl_absorpt_process_details
;
Gaussian integration (Coppens, 1970)
;
_exptl_crystal_colour colourless
_exptl_crystal_density_diffrn 1.438
_exptl_crystal_density_method 'not measured'
_exptl_crystal_description block
_exptl_crystal_F_000 1728
_exptl_crystal_size_max 0.210
_exptl_crystal_size_mid 0.110
_exptl_crystal_size_min 0.060
_refine_diff_density_max 1.27
_refine_diff_density_min -0.68
_refine_ls_extinction_coef 111(11)
_refine_ls_extinction_method 'Larson (1970), Equation 22'
_refine_ls_goodness_of_fit_ref 1.0423
_refine_ls_hydrogen_treatment constr
_refine_ls_matrix_type full
_refine_ls_number_parameters 232
_refine_ls_number_reflns 3481
_refine_ls_number_restraints 0
_refine_ls_R_factor_all 0.0749
_refine_ls_R_factor_gt 0.0592
_refine_ls_shift/su_max 0.0018379
_refine_ls_shift/su_mean 0.0001181
_refine_ls_structure_factor_coef Fsqd
_refine_ls_weighting_details
;
 Method= Modified Sheldrick 
 w=1/[\s^2^(F^2^) + ( 0.02P)^2^ +35.67P] 
 ,where P=(max(Fo^2^,0) + 2Fc^2^)/3 
;
_refine_ls_weighting_scheme calc
_refine_ls_wR_factor_all 0.1283
_refine_ls_wR_factor_gt 0.1212
_refine_ls_wR_factor_ref 0.1283
_reflns_limit_h_max 33
_reflns_limit_h_min -33
_reflns_limit_k_max 15
_reflns_limit_k_min 0
_reflns_limit_l_max 12
_reflns_limit_l_min 0
_reflns_number_gt 2768
_reflns_number_total 3481
_reflns_threshold_expression I>2.0\s(I)
_oxford_diffrn_Wilson_B_factor 4.89
_oxford_diffrn_Wilson_scale 28.37
_oxford_refine_ls_r_factor_ref 0.0749
_oxford_refine_ls_scale 0.2305(3)
_oxford_reflns_number_all 3481
_oxford_reflns_threshold_expression_ref I>-10.0\s(I)
_cod_data_source_file c7dt01023k2.cif
_cod_data_source_block 1
_cod_depositor_comments
;
The following automatic conversions were performed:

'_symmetry_cell_setting' value 'Monoclinic' changed to 'monoclinic'
according to
/home/data/users/saulius/crontab/automatic-downloads/rss-feeds/RSC/lib/dictionaries/cif_core.dic
dictionary named 'cif_core.dic' version 2.4.2 from 2011-04-26.

'_atom_sites_solution_primary' value 'Direct' changed to 'direct'
according to
/home/data/users/saulius/crontab/automatic-downloads/rss-feeds/RSC/lib/dictionaries/cif_core.dic
dictionary named 'cif_core.dic' version 2.4.2 from 2011-04-26.

Automatic conversion script
Id: cif_fix_values 4973 2017-02-22 13:04:09Z antanas 
;
_cod_original_sg_symbol_H-M 'C 1 2/c 1 '
_cod_original_formula_sum 'C42 H44 As2 B1 Br1 P2'
_cod_database_code 7043018

loop_
_symmetry_equiv_pos_as_xyz
x,y,z
-x,-y,-z
x+1/2,y+1/2,z
-x+1/2,-y+1/2,-z
-x,y,-z+1/2
x,-y,z+1/2
-x+1/2,y+1/2,-z+1/2
x+1/2,-y+1/2,z+1/2

loop_
_atom_site_label
_atom_site_type_symbol
_atom_site_fract_x
_atom_site_fract_y
_atom_site_fract_z
_atom_site_U_iso_or_equiv
_atom_site_occupancy
_atom_site_adp_type
_atom_site_refinement_flags_posn
_atom_site_refinement_flags_adp
As1 As 0.65596(2) 0.48017(6) 0.58117(6) 0.0669 1.0000 Uani . .
B1 B 0.4657(7) 0.336(2) 0.323(2) 0.0744 0.5000 Uani . .
Br1 Br 0.5000 0.36793(8) 0.7500 0.0763 1.0000 Uani S T
P1 P 0.53569(6) 0.32500(15) 0.35286(15) 0.0648 1.0000 Uani . .
C1 C 0.5543(7) 0.3665(14) 0.1915(15) 0.0690 0.5000 Uani . .
C2 C 0.5259(6) 0.3258(15) 0.0946(16) 0.1001 0.5000 Uani . .
C3 C 0.5669(2) 0.4139(5) 0.4534(6) 0.0702 1.0000 Uani . .
C4 C 0.6199(2) 0.4096(5) 0.4420(6) 0.0684 1.0000 Uani . .
C11 C 0.5536(2) 0.2000(5) 0.4009(6) 0.0677 1.0000 Uani . .
C12 C 0.5787(3) 0.1367(7) 0.3231(8) 0.1011 1.0000 Uani . .
C13 C 0.5893(4) 0.0404(9) 0.3610(11) 0.1349 1.0000 Uani . .
C14 C 0.5752(4) 0.0088(8) 0.4749(12) 0.1164 1.0000 Uani . .
C15 C 0.5511(3) 0.0685(8) 0.5545(10) 0.1106 1.0000 Uani . .
C16 C 0.5397(3) 0.1675(6) 0.5173(8) 0.0857 1.0000 Uani . .
C21 C 0.7189(2) 0.4369(5) 0.5310(6) 0.0610 1.0000 Uani . .
C22 C 0.7385(2) 0.4628(5) 0.4162(6) 0.0680 1.0000 Uani . .
C23 C 0.7827(3) 0.4292(6) 0.3823(8) 0.0848 1.0000 Uani . .
C24 C 0.8087(3) 0.3663(7) 0.4656(8) 0.0967 1.0000 Uani . .
C25 C 0.7912(3) 0.3416(6) 0.5789(8) 0.0951 1.0000 Uani . .
C26 C 0.7459(3) 0.3743(6) 0.6114(6) 0.0796 1.0000 Uani . .
C31 C 0.6589(2) 0.6173(5) 0.5177(6) 0.0616 1.0000 Uani . .
C32 C 0.6322(3) 0.6530(5) 0.4138(6) 0.0728 1.0000 Uani . .
C33 C 0.6378(3) 0.7544(7) 0.3781(7) 0.0926 1.0000 Uani . .
C34 C 0.6671(3) 0.8158(6) 0.4464(8) 0.0924 1.0000 Uani . .
C35 C 0.6928(3) 0.7820(7) 0.5508(8) 0.0930 1.0000 Uani . .
C36 C 0.6882(3) 0.6830(6) 0.5863(7) 0.0784 1.0000 Uani . .
H1 H 0.4517 0.4091 0.3549 0.0888 0.5000 Uiso R .
H2 H 0.4460 0.2752 0.3686 0.0888 0.5000 Uiso R .
H11 H 0.5865 0.3461 0.1804 0.0830 0.5000 Uiso R .
H12 H 0.5524 0.4376 0.1870 0.0830 0.5000 Uiso R .
H21 H 0.5280 0.3656 0.0205 0.1202 0.5000 Uiso R .
H22 H 0.5359 0.2592 0.0770 0.1202 0.5000 Uiso R .
H31 H 0.5594 0.4003 0.5388 0.0842 1.0000 Uiso R .
H32 H 0.5562 0.4795 0.4313 0.0842 1.0000 Uiso R .
H41 H 0.6278 0.4397 0.3640 0.0821 1.0000 Uiso R .
H42 H 0.6294 0.3412 0.4423 0.0821 1.0000 Uiso R .
H121 H 0.5887 0.1600 0.2432 0.1214 1.0000 Uiso R .
H131 H 0.6064 -0.0033 0.3077 0.1618 1.0000 Uiso R .
H141 H 0.5824 -0.0580 0.5004 0.1397 1.0000 Uiso R .
H151 H 0.5420 0.0440 0.6346 0.1328 1.0000 Uiso R .
H161 H 0.5227 0.2107 0.5714 0.1029 1.0000 Uiso R .
H221 H 0.7207 0.5050 0.3595 0.0817 1.0000 Uiso R .
H231 H 0.7955 0.4483 0.3037 0.1017 1.0000 Uiso R .
H241 H 0.8389 0.3408 0.4422 0.1160 1.0000 Uiso R .
H251 H 0.8098 0.3018 0.6366 0.1141 1.0000 Uiso R .
H261 H 0.7332 0.3537 0.6895 0.0955 1.0000 Uiso R .
H321 H 0.6108 0.6102 0.3678 0.0873 1.0000 Uiso R .
H331 H 0.6209 0.7795 0.3054 0.1112 1.0000 Uiso R .
H341 H 0.6700 0.8840 0.4217 0.1109 1.0000 Uiso R .
H351 H 0.7134 0.8260 0.5977 0.1117 1.0000 Uiso R .
H361 H 0.7054 0.6593 0.6593 0.0941 1.0000 Uiso R .

loop_
_atom_site_aniso_label
_atom_site_aniso_U_11
_atom_site_aniso_U_22
_atom_site_aniso_U_33
_atom_site_aniso_U_23
_atom_site_aniso_U_13
_atom_site_aniso_U_12
As1 0.0692(4) 0.0831(5) 0.0480(4) 0.0066(3) -0.0034(3) -0.0069(4)
B1 0.062(12) 0.110(17) 0.050(10) 0.020(10) -0.008(9) 0.050(11)
Br1 0.1066(8) 0.0774(7) 0.0446(5) 0.0000 0.0000(5) 0.0000
P1 0.0611(10) 0.0868(13) 0.0463(8) -0.0089(8) 0.0019(7) 0.0003(9)
C1 0.082(13) 0.084(12) 0.041(8) 0.008(8) 0.011(9) 0.006(10)
C2 0.097(12) 0.147(17) 0.056(9) -0.010(10) 0.003(8) -0.064(12)
C3 0.078(5) 0.078(5) 0.055(4) 0.000(3) 0.000(3) -0.010(4)
C4 0.066(4) 0.077(5) 0.062(4) 0.004(3) -0.005(3) 0.002(4)
C11 0.060(4) 0.076(5) 0.066(4) -0.012(4) -0.008(3) 0.010(3)
C12 0.106(6) 0.121(7) 0.074(5) -0.026(5) -0.023(4) 0.052(6)
C13 0.146(10) 0.144(11) 0.112(8) -0.035(8) -0.035(7) 0.062(8)
C14 0.121(8) 0.077(6) 0.150(10) -0.007(7) -0.009(7) 0.022(6)
C15 0.108(7) 0.099(7) 0.125(8) 0.018(6) 0.010(6) -0.014(6)
C16 0.093(5) 0.066(5) 0.100(6) -0.002(4) 0.019(4) -0.001(4)
C21 0.068(4) 0.062(4) 0.053(3) -0.004(3) -0.002(3) -0.004(3)
C22 0.069(4) 0.071(5) 0.063(4) 0.005(3) -0.001(3) -0.007(4)
C23 0.090(6) 0.082(5) 0.083(5) -0.003(4) 0.013(4) 0.005(4)
C24 0.088(6) 0.108(7) 0.094(6) -0.014(5) 0.000(5) 0.018(5)
C25 0.104(6) 0.098(6) 0.083(5) -0.001(5) -0.012(5) 0.040(5)
C26 0.099(6) 0.083(5) 0.055(4) 0.003(4) -0.010(4) 0.006(4)
C31 0.057(4) 0.075(4) 0.053(3) -0.005(3) 0.002(3) -0.001(3)
C32 0.094(5) 0.062(5) 0.062(4) 0.003(3) 0.002(4) 0.007(4)
C33 0.119(7) 0.089(6) 0.070(5) 0.000(4) 0.001(5) 0.030(5)
C34 0.113(7) 0.069(5) 0.096(6) 0.002(5) 0.016(5) 0.011(5)
C35 0.097(6) 0.089(6) 0.093(6) -0.005(5) -0.006(5) 0.001(5)
C36 0.079(5) 0.077(5) 0.079(5) 0.004(4) -0.010(4) 0.000(4)

loop_
_atom_type_symbol
_atom_type_scat_dispersion_real
_atom_type_scat_dispersion_imag
_atom_type_scat_Cromer_Mann_a1
_atom_type_scat_Cromer_Mann_b1
_atom_type_scat_Cromer_Mann_a2
_atom_type_scat_Cromer_Mann_b2
_atom_type_scat_Cromer_Mann_a3
_atom_type_scat_Cromer_Mann_b3
_atom_type_scat_Cromer_Mann_a4
_atom_type_scat_Cromer_Mann_b4
_atom_type_scat_Cromer_Mann_c
_atom_type_scat_source
C 0.0033 0.0016 2.3100 20.8439 1.0200 10.2075 1.5886 0.5687 0.8650 51.6512 0.2156 'International Tables Vol C 4.2.6.8 and 6.1.1.4'
H 0.0000 0.0000 0.4930 10.5109 0.3229 26.1257 0.1402 3.1424 0.0408 57.7998 0.0030 'International Tables Vol C 4.2.6.8 and 6.1.1.4'
As 0.0499 2.0058 16.6723 2.6345 6.0701 0.2647 3.4313 12.9479 4.2779 47.7972 2.5310 'International Tables Vol C 4.2.6.8 and 6.1.1.4'
B 0.0013 0.0007 2.0545 23.2185 1.3326 1.0210 1.0979 60.3498 0.7068 0.1403 -0.1932 'International Tables Vol C 4.2.6.8 and 6.1.1.4'
Br -0.2901 2.4595 17.1789 2.1723 5.2358 16.5796 5.6377 0.2609 3.9851 41.4328 2.9557 'International Tables Vol C 4.2.6.8 and 6.1.1.4'
P 0.1023 0.0942 6.4345 1.9067 4.1791 27.1570 1.7800 0.5260 1.4908 68.1645 1.1149 'International Tables Vol C 4.2.6.8 and 6.1.1.4'

loop_
_exptl_crystal_face_index_h
_exptl_crystal_face_index_k
_exptl_crystal_face_index_l
_exptl_crystal_face_perp_dist
0 1 0 0.050
0 -1 0 0.160
-2 0 1 0.040
-4 0 -1 0.030
4 0 1 0.030
5 -1 -3 0.073

loop_
_geom_angle_atom_site_label_1
_geom_angle_site_symmetry_1
_geom_angle_atom_site_label_2
_geom_angle_atom_site_label_3
_geom_angle_site_symmetry_3
_geom_angle
_geom_angle_publ_flag
C4 . As1 C21 . 95.7(3) yes
C4 . As1 C31 . 102.3(3) yes
C21 . As1 C31 . 97.8(3) yes
P1 5_655 B1 P1 . 97.9(10) yes
P1 5_655 B1 H1 . 112.2 no
P1 5_655 B1 H2 . 112.4 no
P1 . B1 H1 . 112.2 no
P1 . B1 H2 . 112.3 no
H1 . B1 H2 . 109.5 no
C2 5_655 P1 B1 5_655 108.4(7) yes
B1 . P1 C1 . 97.9(8) yes
B1 . P1 C3 . 120.0(8) yes
C2 5_655 P1 C3 . 105.0(7) yes
B1 5_655 P1 C3 . 122.0(7) yes
C1 . P1 C3 . 101.5(6) yes
B1 . P1 C11 . 112.2(8) yes
C2 5_655 P1 C11 . 100.0(6) yes
B1 5_655 P1 C11 . 110.6(9) yes
C1 . P1 C11 . 116.3(6) yes
C3 . P1 C11 . 108.5(3) yes
P1 . C1 C2 . 112.6(13) yes
P1 . C1 H11 . 108.6 no
C2 . C1 H11 . 108.6 no
P1 . C1 H12 . 108.7 no
C2 . C1 H12 . 108.8 no
H11 . C1 H12 . 109.5 no
P1 5_655 C2 C1 . 107.5(13) yes
P1 5_655 C2 H21 . 109.9 no
C1 . C2 H21 . 109.9 no
P1 5_655 C2 H22 . 110.0 no
C1 . C2 H22 . 110.1 no
H21 . C2 H22 . 109.5 no
P1 . C3 C4 . 113.0(5) yes
P1 . C3 H31 . 108.6 no
C4 . C3 H31 . 108.6 no
P1 . C3 H32 . 108.6 no
C4 . C3 H32 . 108.6 no
H31 . C3 H32 . 109.5 no
C3 . C4 As1 . 113.7(4) yes
C3 . C4 H41 . 108.4 no
As1 . C4 H41 . 108.4 no
C3 . C4 H42 . 108.4 no
As1 . C4 H42 . 108.4 no
H41 . C4 H42 . 109.5 no
P1 . C11 C12 . 122.3(6) yes
P1 . C11 C16 . 117.3(5) yes
C12 . C11 C16 . 120.3(8) yes
C11 . C12 C13 . 120.3(9) yes
C11 . C12 H121 . 119.9 no
C13 . C12 H121 . 119.9 no
C12 . C13 C14 . 119.0(10) yes
C12 . C13 H131 . 120.5 no
C14 . C13 H131 . 120.5 no
C13 . C14 C15 . 122.7(10) yes
C13 . C14 H141 . 118.7 no
C15 . C14 H141 . 118.7 no
C14 . C15 C16 . 119.2(10) yes
C14 . C15 H151 . 120.4 no
C16 . C15 H151 . 120.4 no
C15 . C16 C11 . 118.5(8) yes
C15 . C16 H161 . 120.7 no
C11 . C16 H161 . 120.7 no
As1 . C21 C22 . 123.5(5) yes
As1 . C21 C26 . 119.2(5) yes
C22 . C21 C26 . 117.4(6) yes
C21 . C22 C23 . 122.1(7) yes
C21 . C22 H221 . 119.0 no
C23 . C22 H221 . 119.0 no
C22 . C23 C24 . 118.8(7) yes
C22 . C23 H231 . 120.6 no
C24 . C23 H231 . 120.6 no
C23 . C24 C25 . 120.6(8) yes
C23 . C24 H241 . 119.7 no
C25 . C24 H241 . 119.7 no
C24 . C25 C26 . 120.1(8) yes
C24 . C25 H251 . 120.0 no
C26 . C25 H251 . 120.0 no
C25 . C26 C21 . 121.0(7) yes
C25 . C26 H261 . 119.5 no
C21 . C26 H261 . 119.5 no
As1 . C31 C32 . 124.4(5) yes
As1 . C31 C36 . 116.3(5) yes
C32 . C31 C36 . 119.2(7) yes
C31 . C32 C33 . 118.5(7) yes
C31 . C32 H321 . 120.7 no
C33 . C32 H321 . 120.7 no
C32 . C33 C34 . 120.5(8) yes
C32 . C33 H331 . 119.8 no
C34 . C33 H331 . 119.8 no
C33 . C34 C35 . 121.6(8) yes
C33 . C34 H341 . 119.2 no
C35 . C34 H341 . 119.2 no
C34 . C35 C36 . 118.8(8) yes
C34 . C35 H351 . 120.6 no
C36 . C35 H351 . 120.6 no
C31 . C36 C35 . 121.4(7) yes
C31 . C36 H361 . 119.3 no
C35 . C36 H361 . 119.3 no

loop_
_geom_bond_atom_site_label_1
_geom_bond_atom_site_label_2
_geom_bond_site_symmetry_2
_geom_bond_distance
_geom_bond_publ_flag
As1 C4 . 1.991(6) yes
As1 C21 . 1.942(6) yes
As1 C31 . 1.948(7) yes
B1 P1 5_655 1.87(2) yes
B1 P1 . 1.978(19) yes
B1 H1 . 1.100 no
B1 H2 . 1.100 no
P1 C2 5_655 1.826(15) yes
P1 C1 . 1.884(15) yes
P1 C3 . 1.797(6) yes
P1 C11 . 1.806(7) yes
C1 C2 . 1.39(2) yes
C1 H11 . 0.950 no
C1 H12 . 0.950 no
C2 H21 . 0.950 no
C2 H22 . 0.950 no
C3 C4 . 1.492(9) yes
C3 H31 . 0.950 no
C3 H32 . 0.950 no
C4 H41 . 0.950 no
C4 H42 . 0.950 no
C11 C12 . 1.386(9) yes
C11 C16 . 1.373(10) yes
C12 C13 . 1.372(13) yes
C12 H121 . 0.950 no
C13 C14 . 1.348(14) yes
C13 H131 . 0.950 no
C14 C15 . 1.353(13) yes
C14 H141 . 0.950 no
C15 C16 . 1.408(11) yes
C15 H151 . 0.950 no
C16 H161 . 0.950 no
C21 C22 . 1.391(8) yes
C21 C26 . 1.394(9) yes
C22 C23 . 1.375(9) yes
C22 H221 . 0.950 no
C23 C24 . 1.400(11) yes
C23 H231 . 0.950 no
C24 C25 . 1.350(11) yes
C24 H241 . 0.950 no
C25 C26 . 1.394(10) yes
C25 H251 . 0.950 no
C26 H261 . 0.950 no
C31 C32 . 1.390(9) yes
C31 C36 . 1.386(9) yes
C32 C33 . 1.412(10) yes
C32 H321 . 0.950 no
C33 C34 . 1.348(11) yes
C33 H331 . 0.950 no
C34 C35 . 1.372(11) yes
C34 H341 . 0.950 no
C35 C36 . 1.377(10) yes
C35 H351 . 0.950 no
C36 H361 . 0.950 no
